data_4020662
loop_
_publ_author_name
'Kamyar Afarinkia'
'Akmal Bahar'
'Michael J. Bearpark'
'Y\'esica Garc\'ia-Ramos'
'Andrea Ruggiero'
'Judi Neuss'
'Maushami Vyas'

_publ_section_title
;
 Investigation of the Diels-Alder Cycloadditions of
 2(H)-1,4-Oxazin-2-ones
;
_journal_name_full 'Journal of Organic Chemistry'
_journal_page_first 9529
_journal_page_last 9537
_journal_paper_doi 10.1021/jo051646i
_journal_volume 70
_journal_year 2005
_chemical_formula_sum 'C26 H17 Br Cl N O3'
_chemical_formula_weight 506.77
_chemical_name_common aru18f2
_space_group_IT_number 14
_symmetry_cell_setting monoclinic
_symmetry_space_group_name_Hall '-P 2yn'
_symmetry_space_group_name_H-M 'P 1 21/n 1'
_cell_angle_alpha 90.00
_cell_angle_beta 99.455(3)
_cell_angle_gamma 90.00
_cell_formula_units_Z 4
_cell_length_a 12.7087(7)
_cell_length_b 10.1688(6)
_cell_length_c 15.6737(9)
_cell_measurement_temperature 120(2)
_cell_volume 1998.0(2)
_diffrn_ambient_temperature 120(2)
_exptl_crystal_density_diffrn 1.685
_cod_original_sg_symbol_H-M 'P 21/n'
_cod_database_code 4020662

loop_
_symmetry_equiv_pos_as_xyz
'x, y, z'
'-x+1/2, y+1/2, -z+1/2'
'-x, -y, -z'
'x-1/2, -y-1/2, z-1/2'

loop_
_atom_site_label
_atom_site_type_symbol
_atom_site_fract_x
_atom_site_fract_y
_atom_site_fract_z
_atom_site_U_iso_or_equiv
_atom_site_adp_type
_atom_site_occupancy
_atom_site_symmetry_multiplicity
_atom_site_calc_flag
_atom_site_refinement_flags
_atom_site_disorder_assembly
_atom_site_disorder_group
Br1 Br 0.06732(11) 0.19265(12) 0.11721(9) 0.0335(6) Uani 1 1 d . . .
Cl1 Cl 0.2247(2) -0.5540(3) 0.26650(19) 0.0288(8) Uani 1 1 d . . .
O1 O -0.0473(6) -0.5955(8) 0.3339(5) 0.0228(19) Uani 1 1 d . . .
O2 O -0.1931(7) -0.6374(8) 0.2414(5) 0.0252(19) Uani 1 1 d . . .
N1 N 0.0325(7) -0.4941(9) 0.1940(6) 0.019(2) Uani 1 1 d . . .
C1 C -0.1158(9) -0.5717(11) 0.2602(7) 0.018(2) Uani 1 1 d . . .
C2 C -0.0775(9) -0.4597(11) 0.2074(7) 0.017(2) Uani 1 1 d . . .
C3 C -0.0690(10) -0.3346(12) 0.2686(8) 0.026(3) Uani 1 1 d . . .
H3 H -0.1410 -0.3200 0.2848 0.031 Uiso 1 1 calc R . .
C4 C 0.0082(9) -0.3683(10) 0.3521(7) 0.018(2) Uani 1 1 d . . .
H4A H 0.0696 -0.3070 0.3592 0.022 Uiso 1 1 calc R . .
H4B H -0.0287 -0.3580 0.4026 0.022 Uiso 1 1 calc R . .
C5 C 0.0476(9) -0.5083(11) 0.3479(7) 0.016(2) Uani 1 1 d . . .
C6 C 0.0924(9) -0.5175(10) 0.2629(7) 0.018(2) Uani 1 1 d U . .
C7 C -0.1539(9) -0.4447(11) 0.1226(7) 0.019(2) Uani 1 1 d . . .
C8 C -0.2513(10) -0.3842(12) 0.1184(7) 0.022(3) Uani 1 1 d . . .
H8 H -0.2711 -0.3488 0.1696 0.027 Uiso 1 1 calc R . .
C9 C -0.3209(9) -0.3739(12) 0.0416(7) 0.022(3) Uani 1 1 d . . .
H9 H -0.3881 -0.3324 0.0406 0.027 Uiso 1 1 calc R . .
C10 C -0.2940(11) -0.4238(13) -0.0353(9) 0.033(3) Uani 1 1 d . . .
H10 H -0.3431 -0.4184 -0.0879 0.039 Uiso 1 1 calc R . .
C11 C -0.1952(10) -0.4810(13) -0.0336(7) 0.024(3) Uani 1 1 d . . .
H11 H -0.1746 -0.5111 -0.0858 0.029 Uiso 1 1 calc R . .
C12 C -0.1245(10) -0.4948(12) 0.0454(7) 0.022(3) Uani 1 1 d . . .
H12 H -0.0577 -0.5374 0.0468 0.027 Uiso 1 1 calc R . .
C13 C -0.0387(8) -0.2094(12) 0.2251(8) 0.021(3) Uani 1 1 d . . .
C14 C -0.0538(9) -0.0895(12) 0.2675(8) 0.025(3) Uani 1 1 d . . .
H14 H -0.0852 -0.0904 0.3185 0.030 Uiso 1 1 calc R . .
C15 C -0.0230(10) 0.0310(12) 0.2351(8) 0.026(3) Uani 1 1 d . . .
H15 H -0.0336 0.1115 0.2632 0.031 Uiso 1 1 calc R . .
C16 C 0.0243(9) 0.0286(11) 0.1592(8) 0.024(3) Uani 1 1 d . . .
C17 C 0.0412(10) -0.0857(12) 0.1173(8) 0.025(3) Uani 1 1 d . . .
H17 H 0.0737 -0.0851 0.0669 0.029 Uiso 1 1 calc R . .
C18 C 0.0089(8) -0.2040(11) 0.1515(8) 0.019(2) Uani 1 1 d . . .
H18 H 0.0201 -0.2840 0.1229 0.023 Uiso 1 1 calc R . .
C19 C 0.1205(9) -0.5581(11) 0.4290(7) 0.020(3) Uani 1 1 d . . .
C20 C 0.1240(10) -0.6921(13) 0.4496(8) 0.028(3) Uani 1 1 d . . .
H20 H 0.0803 -0.7532 0.4141 0.033 Uiso 1 1 calc R . .
C21 C 0.1927(11) -0.7346(13) 0.5233(8) 0.029(3) Uani 1 1 d . . .
H21 H 0.1965 -0.8255 0.5376 0.035 Uiso 1 1 calc R . .
C22 C 0.2548(11) -0.6457(14) 0.5751(8) 0.029(3) Uani 1 1 d . . .
H22 H 0.3008 -0.6759 0.6253 0.035 Uiso 1 1 calc R . .
C23 C 0.2515(10) -0.5115(13) 0.5553(8) 0.025(3) Uani 1 1 d . . .
H23 H 0.2946 -0.4507 0.5915 0.030 Uiso 1 1 calc R . .
C24 C 0.1834(9) -0.4687(12) 0.4810(8) 0.024(3) Uani 1 1 d . . .
H24 H 0.1805 -0.3780 0.4663 0.029 Uiso 1 1 calc R . .
O2S O 0.1887(18) -0.312(2) 0.1349(15) 0.054(6) Uiso 0.50 1 d P A 2
O1S O 0.1817(18) -0.191(2) 0.1321(15) 0.052(6) Uiso 0.50 1 d P B 1

loop_
_atom_site_aniso_label
_atom_site_aniso_U_11
_atom_site_aniso_U_22
_atom_site_aniso_U_33
_atom_site_aniso_U_23
_atom_site_aniso_U_13
_atom_site_aniso_U_12
Br1 0.0427(9) 0.0128(7) 0.0418(9) 0.0044(6) -0.0024(6) -0.0047(6)
Cl1 0.0203(15) 0.041(2) 0.0236(16) 0.0001(14) 0.0000(11) 0.0065(13)
O1 0.021(4) 0.024(5) 0.023(4) 0.001(4) 0.000(3) -0.002(3)
O2 0.029(5) 0.024(5) 0.023(4) 0.004(4) 0.004(4) -0.006(4)
N1 0.021(5) 0.007(5) 0.030(6) -0.002(4) 0.005(4) 0.001(4)
C1 0.023(6) 0.017(6) 0.013(5) -0.002(5) 0.001(5) -0.002(5)
C2 0.019(6) 0.009(5) 0.023(6) -0.004(5) 0.009(5) -0.002(4)
C3 0.029(7) 0.017(6) 0.033(7) -0.013(5) 0.012(5) 0.002(5)
C4 0.028(6) 0.005(5) 0.021(6) -0.005(5) 0.004(5) 0.000(5)
C5 0.019(6) 0.012(6) 0.017(6) 0.000(5) 0.004(4) -0.003(4)
C6 0.017(5) 0.006(5) 0.028(6) -0.004(4) -0.003(4) -0.005(4)
C7 0.024(6) 0.016(6) 0.017(6) 0.001(5) 0.002(5) -0.001(5)
C8 0.033(7) 0.018(6) 0.016(6) -0.006(5) 0.006(5) -0.001(5)
C9 0.021(6) 0.023(6) 0.023(6) 0.005(5) 0.005(5) 0.013(5)
C10 0.036(8) 0.028(7) 0.033(7) 0.003(6) 0.001(6) 0.001(6)
C11 0.027(6) 0.031(7) 0.014(6) -0.005(5) 0.001(5) -0.004(5)
C12 0.024(6) 0.025(7) 0.018(6) 0.006(5) 0.006(5) 0.005(5)
C13 0.008(5) 0.022(6) 0.031(7) 0.002(5) -0.004(5) 0.004(5)
C14 0.017(6) 0.026(7) 0.029(7) -0.012(6) -0.003(5) 0.001(5)
C15 0.026(6) 0.009(6) 0.037(7) 0.000(5) -0.012(5) 0.004(5)
C16 0.021(6) 0.011(6) 0.033(7) 0.006(5) -0.013(5) 0.004(5)
C17 0.029(7) 0.023(7) 0.021(6) -0.004(5) 0.005(5) 0.002(5)
C18 0.013(5) 0.014(6) 0.031(7) 0.008(5) 0.007(5) 0.001(5)
C19 0.016(6) 0.017(6) 0.025(6) -0.002(5) 0.001(5) 0.007(5)
C20 0.024(6) 0.033(8) 0.029(7) 0.002(6) 0.012(5) 0.005(6)
C21 0.041(8) 0.025(7) 0.022(7) 0.001(6) 0.007(6) 0.002(6)
C22 0.039(8) 0.034(8) 0.015(6) 0.000(6) 0.009(5) 0.002(6)
C23 0.028(7) 0.029(7) 0.018(6) 0.000(5) 0.004(5) -0.004(5)
C24 0.021(6) 0.020(6) 0.028(7) 0.000(5) -0.005(5) 0.003(5)

loop_
_geom_bond_atom_site_label_1
_geom_bond_atom_site_label_2
_geom_bond_distance
_geom_bond_site_symmetry_2
_geom_bond_publ_flag
Br1 C16 1.906(12) . ?
Cl1 C6 1.714(11) . ?
O1 C1 1.350(13) . ?
O1 C5 1.484(13) . ?
O2 C1 1.184(14) . ?
N1 C6 1.238(15) . ?
N1 C2 1.489(14) . ?
C1 C2 1.534(15) . ?
C2 C7 1.519(16) . ?
C2 C3 1.586(15) . ?
C3 C13 1.523(17) . ?
C3 C4 1.540(17) . ?
C4 C5 1.515(15) . ?
C5 C19 1.531(16) . ?
C5 C6 1.535(15) . ?
C7 C8 1.375(17) . ?
C7 C12 1.419(16) . ?
C8 C9 1.376(17) . ?
C9 C10 1.401(18) . ?
C10 C11 1.380(19) . ?
C11 C12 1.412(16) . ?
C13 C18 1.390(17) . ?
C13 C14 1.417(17) . ?
C14 C15 1.406(18) . ?
C15 C16 1.419(19) . ?
C16 C17 1.369(17) . ?
C17 C18 1.405(17) . ?
C19 C24 1.385(17) . ?
C19 C20 1.400(17) . ?
C20 C21 1.396(19) . ?
C21 C22 1.375(19) . ?
C22 C23 1.398(19) . ?
C23 C24 1.401(17) . ?
